data_1544293
loop_
_publ_author_name
'Posel, Maciej'
'Stoeckli-Evans, Helen'

_publ_section_title
;
 2,4-Dimethylpyrido[1,2-<i>a</i>]pyrimidin-5-ium perchlorate
;
_journal_issue 10
_journal_name_full IUCrData
_journal_page_first x161543
_journal_paper_doi 10.1107/S2414314616015431
_journal_volume 1
_journal_year 2016
_chemical_formula_iupac 'C10 H11 N2 +, Cl O4 -'
_chemical_formula_moiety 'C10 H11 N2 +, Cl O4 -'
_chemical_formula_sum 'C10 H11 Cl N2 O4'
_chemical_formula_weight 258.66
_chemical_name_systematic
;
2,4-Dimethylpyrido[1,2-<i>a</i>]pyrimidin-5-ium perchlorate
;
_space_group_crystal_system monoclinic
_space_group_IT_number 13
_space_group_name_Hall '-P 2yc'
_space_group_name_H-M_alt 'P 1 2/c 1'
_symmetry_space_group_name_Hall '-P 2yc'
_symmetry_space_group_name_H-M 'P 1 2/c 1'
_atom_sites_solution_hydrogens geom
_atom_sites_solution_primary direct
_atom_sites_solution_secondary difmap
_audit_creation_method SHELXL-2014/6
_cell_angle_alpha 90
_cell_angle_beta 107.763(8)
_cell_angle_gamma 90
_cell_formula_units_Z 4
_cell_length_a 12.5178(11)
_cell_length_b 7.8321(9)
_cell_length_c 12.6354(15)
_cell_measurement_reflns_used 25
_cell_measurement_temperature 293(2)
_cell_measurement_theta_max 17.35
_cell_measurement_theta_min 14.05
_cell_volume 1179.7(2)
_computing_cell_refinement
;
<i>STADI4</i> (Stoe & Cie, 1997)
;
_computing_data_collection
;
<i>STADI4</i> (Stoe & Cie, 1997)
;
_computing_data_reduction
;
X-RED (Stoe & Cie, 1997)
;
_computing_molecular_graphics
;
Mercury (Macrae <i>et al.</i>,  2008)
;
_computing_publication_material
;
SHELXL2014 (Sheldrick, 2015), PLATON (Spek, 2009) and publCIF
(Westrip, 2010)
;
_computing_structure_refinement
;
SHELXL2014 (Sheldrick, 2015)
;
_computing_structure_solution
;
SHELXS97 (Sheldrick, 2008)
;
_diffrn_ambient_temperature 293(2)
_diffrn_measured_fraction_theta_full 1.000
_diffrn_measured_fraction_theta_max 1.000
_diffrn_measurement_device_type 'Stoe AED2 four-circle'
_diffrn_measurement_method '\w/2\q scans'
_diffrn_radiation_monochromator graphite
_diffrn_radiation_source 'fine-focus sealed tube'
_diffrn_radiation_type MoK\a
_diffrn_radiation_wavelength 0.71073
_diffrn_reflns_av_R_equivalents 0.0
_diffrn_reflns_limit_h_max 14
_diffrn_reflns_limit_h_min -15
_diffrn_reflns_limit_k_max 9
_diffrn_reflns_limit_k_min 0
_diffrn_reflns_limit_l_max 15
_diffrn_reflns_limit_l_min 0
_diffrn_reflns_number 2198
_diffrn_reflns_theta_full 25.242
_diffrn_reflns_theta_max 25.502
_diffrn_reflns_theta_min 2.601
_diffrn_standards_decay_% 2
_diffrn_standards_interval_time 120
_diffrn_standards_number 2
_exptl_absorpt_coefficient_mu 0.329
_exptl_absorpt_correction_type none
_exptl_crystal_colour brown
_exptl_crystal_density_diffrn 1.456
_exptl_crystal_description block
_exptl_crystal_F_000 536
_exptl_crystal_size_max 0.30
_exptl_crystal_size_mid 0.27
_exptl_crystal_size_min 0.27
_refine_diff_density_max 0.431
_refine_diff_density_min -0.244
_refine_ls_extinction_coef 0.0139(17)
_refine_ls_extinction_expression Fc^*^=kFc[1+0.001xFc^2^\l^3^/sin(2\q)]^-1/4^
_refine_ls_extinction_method
;
SHELXL2014 (Sheldrick, 2015)
;
_refine_ls_goodness_of_fit_ref 1.129
_refine_ls_hydrogen_treatment constr
_refine_ls_matrix_type full
_refine_ls_number_parameters 172
_refine_ls_number_reflns 2198
_refine_ls_number_restraints 0
_refine_ls_restrained_S_all 1.129
_refine_ls_R_factor_all 0.1173
_refine_ls_R_factor_gt 0.0716
_refine_ls_shift/su_max 0.001
_refine_ls_shift/su_mean 0.000
_refine_ls_structure_factor_coef Fsqd
_refine_ls_weighting_details 'w=1/[\s^2^(Fo^2^)+(0.0364P)^2^+1.9648P] where P=(Fo^2^+2Fc^2^)/3'
_refine_ls_weighting_scheme calc
_refine_ls_wR_factor_gt 0.1382
_refine_ls_wR_factor_ref 0.1676
_reflns_number_gt 1447
_reflns_number_total 2198
_reflns_threshold_expression 'I > 2\s(I)'
_cod_data_source_file xu4014sup1.cif
_cod_data_source_block I
_cod_database_code 1544293
_shelx_space_group_comment
;
The symmetry employed for this shelxl refinement is uniquely defined
by the following loop, which should always be used as a source of
symmetry information in preference to the above space-group names.
They are only intended as comments.
;
_shelxl_version_number 2014/6

loop_
_symmetry_equiv_pos_as_xyz
'x, y, z'
'-x, y, -z+1/2'
'-x, -y, -z'
'x, -y, z-1/2'

loop_
_atom_site_type_symbol
_atom_site_label
_atom_site_fract_x
_atom_site_fract_y
_atom_site_fract_z
_atom_site_U_iso_or_equiv
_atom_site_adp_type
_atom_site_calc_flag
_atom_site_occupancy
N N1 0.2789(3) 0.1607(5) 0.4607(3) 0.0569(10) Uani d 1
N N2 0.2637(3) 0.0349(4) 0.2851(3) 0.0448(9) Uani d 1
C C1 0.2140(4) 0.2878(6) 0.4095(4) 0.0611(13) Uani d 1
C C2 0.1683(4) 0.2900(6) 0.2934(4) 0.0579(12) Uani d 1
H H2 0.1214 0.3791 0.2591 0.069 Uiso calc 1
C C3 0.1918(4) 0.1641(6) 0.2309(4) 0.0540(11) Uani d 1
C C4 0.2936(4) -0.0962(6) 0.2268(4) 0.0571(12) Uani d 1
H H4 0.2671 -0.0963 0.1496 0.069 Uiso calc 1
C C5 0.3607(4) -0.2242(6) 0.2802(5) 0.0681(14) Uani d 1
H H5 0.3798 -0.3117 0.2396 0.082 Uiso calc 1
C C6 0.4009(4) -0.2262(7) 0.3946(5) 0.0697(14) Uani d 1
H H6 0.4465 -0.3153 0.4311 0.084 Uiso calc 1
C C7 0.3741(4) -0.0984(6) 0.4536(4) 0.0607(13) Uani d 1
H H7 0.4024 -0.0992 0.5307 0.073 Uiso calc 1
C C8 0.3036(3) 0.0364(5) 0.3996(3) 0.0481(10) Uani d 1
C C9 0.1890(5) 0.4263(8) 0.4800(5) 0.0931(19) Uani d 1
H H9C 0.1338 0.5022 0.4343 0.140 Uiso calc 1
H H9B 0.2564 0.4888 0.5154 0.140 Uiso calc 1
H H9A 0.1607 0.3766 0.5356 0.140 Uiso calc 1
C C10 0.1435(5) 0.1578(7) 0.1067(4) 0.0770(16) Uani d 1
H H10C 0.0931 0.2521 0.0817 0.115 Uiso calc 1
H H10B 0.1033 0.0526 0.0852 0.115 Uiso calc 1
H H10A 0.2030 0.1646 0.0737 0.115 Uiso calc 1
Cl Cl1 0.5000 0.3239(2) 0.2500 0.0559(5) Uani d 1
O O11 0.5000 0.1448(6) 0.2500 0.101(2) Uani d 1
O O12 0.5458(15) 0.4207(12) 0.3408(8) 0.113(4) Uani d 0.5
O O13 0.5533(12) 0.3630(13) 0.1648(11) 0.116(4) Uani d 0.5
O O14 0.3885(7) 0.3640(14) 0.1956(14) 0.125(5) Uani d 0.5
Cl Cl2 0.0000 0.7762(2) 0.2500 0.0607(5) Uani d 1
O O21 0.0652(5) 0.6759(7) 0.2040(5) 0.151(2) Uani d 1
O O22 -0.0649(5) 0.8791(8) 0.1674(4) 0.163(3) Uani d 1

loop_
_atom_site_aniso_label
_atom_site_aniso_U_11
_atom_site_aniso_U_22
_atom_site_aniso_U_33
_atom_site_aniso_U_12
_atom_site_aniso_U_13
_atom_site_aniso_U_23
N1 0.068(2) 0.057(2) 0.044(2) 0.005(2) 0.0147(19) -0.0025(19)
N2 0.049(2) 0.047(2) 0.0399(19) -0.0041(17) 0.0152(16) 0.0012(17)
C1 0.072(3) 0.053(3) 0.061(3) 0.001(3) 0.023(2) -0.003(2)
C2 0.062(3) 0.051(3) 0.056(3) 0.004(2) 0.011(2) 0.011(2)
C3 0.057(3) 0.057(3) 0.047(2) -0.009(2) 0.015(2) 0.006(2)
C4 0.065(3) 0.056(3) 0.053(3) -0.008(2) 0.023(2) -0.008(2)
C5 0.073(3) 0.054(3) 0.080(4) 0.007(3) 0.028(3) -0.006(3)
C6 0.063(3) 0.063(3) 0.078(4) 0.013(3) 0.014(3) 0.007(3)
C7 0.060(3) 0.066(3) 0.051(3) 0.006(3) 0.011(2) 0.007(2)
C8 0.051(3) 0.047(2) 0.047(3) -0.001(2) 0.015(2) 0.002(2)
C9 0.120(5) 0.076(4) 0.079(4) 0.025(4) 0.023(4) -0.016(3)
C10 0.091(4) 0.085(4) 0.050(3) 0.007(3) 0.013(3) 0.014(3)
Cl1 0.0524(10) 0.0447(9) 0.0658(11) 0.000 0.0110(8) 0.000
O11 0.124(5) 0.044(3) 0.141(6) 0.000 0.048(4) 0.000
O12 0.172(12) 0.080(7) 0.066(6) -0.005(8) 0.005(7) -0.020(5)
O13 0.143(9) 0.099(7) 0.141(11) -0.010(7) 0.098(9) 0.011(7)
O14 0.051(5) 0.095(8) 0.204(15) 0.026(5) 0.003(7) 0.019(8)
Cl2 0.0508(9) 0.0570(10) 0.0725(12) 0.000 0.0161(8) 0.000
O21 0.148(5) 0.124(4) 0.214(6) 0.063(4) 0.103(5) 0.008(4)
O22 0.174(5) 0.210(6) 0.104(4) 0.122(5) 0.041(3) 0.056(4)

loop_
_atom_type_symbol
_atom_type_description
_atom_type_scat_dispersion_real
_atom_type_scat_dispersion_imag
_atom_type_scat_source
C C 0.0033 0.0016 'International Tables Vol C Tables 4.2.6.8 and 6.1.1.4'
H H 0.0000 0.0000 'International Tables Vol C Tables 4.2.6.8 and 6.1.1.4'
Cl Cl 0.1484 0.1585 'International Tables Vol C Tables 4.2.6.8 and 6.1.1.4'
N N 0.0061 0.0033 'International Tables Vol C Tables 4.2.6.8 and 6.1.1.4'
O O 0.0106 0.0060 'International Tables Vol C Tables 4.2.6.8 and 6.1.1.4'

loop_
_geom_angle_atom_site_label_1
_geom_angle_atom_site_label_2
_geom_angle_atom_site_label_3
_geom_angle_site_symmetry_1
_geom_angle_site_symmetry_3
_geom_angle
C1 N1 C8 . . 118.8(4)
C8 N2 C4 . . 119.7(4)
C8 N2 C3 . . 119.0(4)
C4 N2 C3 . . 121.2(4)
N1 C1 C2 . . 121.0(4)
N1 C1 C9 . . 117.6(4)
C2 C1 C9 . . 121.4(5)
C3 C2 C1 . . 120.7(4)
C3 C2 H2 . . 119.6
C1 C2 H2 . . 119.6
C2 C3 N2 . . 117.8(4)
C2 C3 C10 . . 123.1(5)
N2 C3 C10 . . 119.1(4)
C5 C4 N2 . . 121.0(4)
C5 C4 H4 . . 119.5
N2 C4 H4 . . 119.5
C4 C5 C6 . . 120.4(5)
C4 C5 H5 . . 119.8
C6 C5 H5 . . 119.8
C7 C6 C5 . . 119.9(5)
C7 C6 H6 . . 120.1
C5 C6 H6 . . 120.1
C6 C7 C8 . . 120.8(5)
C6 C7 H7 . . 119.6
C8 C7 H7 . . 119.6
N1 C8 N2 . . 122.6(4)
N1 C8 C7 . . 119.1(4)
N2 C8 C7 . . 118.3(4)
C1 C9 H9C . . 109.5
C1 C9 H9B . . 109.5
H9C C9 H9B . . 109.5
C1 C9 H9A . . 109.5
H9C C9 H9A . . 109.5
H9B C9 H9A . . 109.5
C3 C10 H10C . . 109.5
C3 C10 H10B . . 109.5
H10C C10 H10B . . 109.5
C3 C10 H10A . . 109.5
H10C C10 H10A . . 109.5
H10B C10 H10A . . 109.5
O12 Cl1 O12 2_655 . 111.5(9)
O12 Cl1 O14 2_655 . 49.5(6)
O12 Cl1 O14 . . 113.3(7)
O12 Cl1 O14 2_655 2_655 113.3(7)
O12 Cl1 O14 . 2_655 49.5(6)
O14 Cl1 O14 . 2_655 153.9(9)
O12 Cl1 O11 2_655 . 124.2(4)
O12 Cl1 O11 . . 124.2(4)
O14 Cl1 O11 . . 103.1(5)
O14 Cl1 O11 2_655 . 103.1(5)
O12 Cl1 O13 2_655 . 55.0(6)
O12 Cl1 O13 . . 109.7(7)
O14 Cl1 O13 . . 101.7(7)
O14 Cl1 O13 2_655 . 72.7(7)
O11 Cl1 O13 . . 102.1(4)
O12 Cl1 O13 2_655 2_655 109.7(7)
O12 Cl1 O13 . 2_655 55.0(6)
O14 Cl1 O13 . 2_655 72.7(6)
O14 Cl1 O13 2_655 2_655 101.7(7)
O11 Cl1 O13 . 2_655 102.1(4)
O13 Cl1 O13 . 2_655 155.8(9)
O14 O12 O13 2_655 2_655 129.2(11)
O14 O12 Cl1 2_655 . 67.2(7)
O13 O12 Cl1 2_655 . 66.9(7)
O12 O13 Cl1 2_655 . 58.1(5)
O12 O13 O14 2_655 2_655 98.9(8)
Cl1 O13 O14 . 2_655 51.7(4)
O12 O14 Cl1 2_655 . 63.3(6)
O12 O14 O13 2_655 2_655 106.6(10)
Cl1 O14 O13 . 2_655 55.6(5)
O22 Cl2 O22 2 . 108.0(6)
O22 Cl2 O21 2 2 107.6(3)
O22 Cl2 O21 . 2 111.4(4)
O22 Cl2 O21 2 . 111.4(4)
O22 Cl2 O21 . . 107.6(3)
O21 Cl2 O21 2 . 110.7(5)

loop_
_geom_bond_atom_site_label_1
_geom_bond_atom_site_label_2
_geom_bond_site_symmetry_2
_geom_bond_distance
N1 C1 . 1.322(6)
N1 C8 . 1.337(5)
N2 C8 . 1.378(5)
N2 C4 . 1.381(5)
N2 C3 . 1.388(5)
C1 C2 . 1.402(6)
C1 C9 . 1.497(7)
C2 C3 . 1.351(6)
C2 H2 . 0.9300
C3 C10 . 1.501(6)
C4 C5 . 1.349(7)
C4 H4 . 0.9300
C5 C6 . 1.378(7)
C5 H5 . 0.9300
C6 C7 . 1.350(7)
C6 H6 . 0.9300
C7 C8 . 1.411(6)
C7 H7 . 0.9300
C9 H9C . 0.9600
C9 H9B . 0.9600
C9 H9A . 0.9600
C10 H10C . 0.9600
C10 H10B . 0.9600
C10 H10A . 0.9600
Cl1 O12 2_655 1.349(9)
Cl1 O12 . 1.349(9)
Cl1 O14 . 1.390(8)
Cl1 O14 2_655 1.391(8)
Cl1 O11 . 1.402(5)
Cl1 O13 . 1.461(8)
Cl1 O13 2_655 1.461(8)
O12 O14 2_655 1.147(13)
O12 O13 2_655 1.301(14)
O13 O12 2_655 1.301(14)
O13 O14 2_655 1.690(15)
O14 O12 2_655 1.147(13)
O14 O13 2_655 1.690(15)
Cl2 O22 2 1.371(5)
Cl2 O22 . 1.371(5)
Cl2 O21 2 1.382(5)
Cl2 O21 . 1.382(5)

loop_
_geom_hbond_atom_site_label_D
_geom_hbond_atom_site_label_H
_geom_hbond_atom_site_label_A
_geom_hbond_site_symmetry_A
_geom_hbond_distance_DH
_geom_hbond_distance_HA
_geom_hbond_distance_DA
_geom_hbond_angle_DHA
C4 H4 N1 4 0.93 2.49 3.349(6) 154
C2 H2 O21 . 0.93 2.47 3.345(7) 158
C5 H5 O12 2_645 0.93 2.62 3.541(14) 170
C5 H5 O14 1_545 0.93 2.61 3.449(12) 150
C9 H9B O14 4_566 0.96 2.64 3.493(13) 149

loop_
_geom_torsion_atom_site_label_1
_geom_torsion_atom_site_label_2
_geom_torsion_atom_site_label_3
_geom_torsion_atom_site_label_4
_geom_torsion_site_symmetry_1
_geom_torsion_site_symmetry_4
_geom_torsion
C8 N1 C1 C2 . . 2.2(7)
C8 N1 C1 C9 . . -179.3(5)
N1 C1 C2 C3 . . -1.6(7)
C9 C1 C2 C3 . . 179.9(5)
C1 C2 C3 N2 . . -1.0(7)
C1 C2 C3 C10 . . 178.6(5)
C8 N2 C3 C2 . . 2.8(6)
C4 N2 C3 C2 . . -178.6(4)
C8 N2 C3 C10 . . -176.8(4)
C4 N2 C3 C10 . . 1.8(6)
C8 N2 C4 C5 . . 0.6(6)
C3 N2 C4 C5 . . -177.9(4)
N2 C4 C5 C6 . . -0.1(7)
C4 C5 C6 C7 . . -0.7(8)
C5 C6 C7 C8 . . 1.0(8)
C1 N1 C8 N2 . . -0.3(7)
C1 N1 C8 C7 . . 179.1(4)
C4 N2 C8 N1 . . 179.1(4)
C3 N2 C8 N1 . . -2.3(6)
C4 N2 C8 C7 . . -0.3(6)
C3 N2 C8 C7 . . 178.3(4)
C6 C7 C8 N1 . . -179.9(4)
C6 C7 C8 N2 . . -0.5(7)
O12 Cl1 O12 O14 2_655 2_655 -102.8(10)
O14 Cl1 O12 O14 . 2_655 -156.6(9)
O11 Cl1 O12 O14 . 2_655 77.2(10)
O13 Cl1 O12 O14 . 2_655 -43.7(10)
O13 Cl1 O12 O14 2_655 2_655 157.6(11)
O12 Cl1 O12 O13 2_655 2_655 99.6(8)
O14 Cl1 O12 O13 2_655 2_655 -157.6(11)
O14 Cl1 O12 O13 . 2_655 45.8(9)
O11 Cl1 O12 O13 . 2_655 -80.4(8)
O13 Cl1 O12 O13 . 2_655 158.7(8)
O12 Cl1 O13 O12 . 2_655 -103.0(11)
O14 Cl1 O13 O12 2_655 2_655 -136.4(9)
O14 Cl1 O13 O12 . 2_655 17.2(9)
O11 Cl1 O13 O12 . 2_655 123.5(6)
O13 Cl1 O13 O12 2_655 2_655 -56.5(6)
O12 Cl1 O13 O14 2_655 2_655 136.4(9)
O12 Cl1 O13 O14 . 2_655 33.4(7)
O14 Cl1 O13 O14 . 2_655 153.6(9)
O11 Cl1 O13 O14 . 2_655 -100.1(5)
O13 Cl1 O13 O14 2_655 2_655 79.9(5)
O12 Cl1 O14 O12 . 2_655 99.1(12)
O14 Cl1 O14 O12 2_655 2_655 55.9(7)
O11 Cl1 O14 O12 . 2_655 -124.1(7)
O13 Cl1 O14 O12 . 2_655 -18.6(9)
O13 Cl1 O14 O12 2_655 2_655 137.1(10)
O12 Cl1 O14 O13 2_655 2_655 -137.1(10)
O12 Cl1 O14 O13 . 2_655 -37.9(7)
O14 Cl1 O14 O13 2_655 2_655 -81.2(5)
O11 Cl1 O14 O13 . 2_655 98.8(5)
O13 Cl1 O14 O13 . 2_655 -155.6(9)

_cod_database_fobs_code 1544293
